data_2019374
loop_
_publ_author_name
'H\"utzler, Wilhelm Maximilian'
'Egert, Ernst'

_publ_section_title
;
 N---H&#x00B7;&#x00B7;&#x00B7;S and N---H&#x00B7;&#x00B7;&#x00B7;O
 hydrogen bonds: `pure' and `mixed' <i>R</i>^2^~2~(8) patterns in the
 crystal structures of eight 2-thiouracil derivatives
;
_journal_coeditor_code EG3147
_journal_issue 2
_journal_name_full 'Acta Crystallographica Section C'
_journal_page_first 241
_journal_page_last 249
_journal_paper_doi 10.1107/S2053229614001387
_journal_volume 70
_journal_year 2014
_chemical_formula_iupac 'C5 H6 N2 O2 S, C4 H9 N O'
_chemical_formula_moiety 'C5 H6 N2 O2 S, C4 H9 N O'
_chemical_formula_sum 'C9 H15 N3 O3 S'
_chemical_formula_weight 245.30
_chemical_name_systematic
;
5-Methoxy-2-thiouracil--dimethylacetamide (1/1)
;
_space_group_IT_number 11
_symmetry_cell_setting monoclinic
_symmetry_space_group_name_Hall '-P 2yb'
_symmetry_space_group_name_H-M 'P 1 21/m 1'
_atom_sites_solution_hydrogens geom
_atom_sites_solution_primary direct
_atom_sites_solution_secondary difmap
_audit_creation_method SHELXL97
_cell_angle_alpha 90.00
_cell_angle_beta 97.170(15)
_cell_angle_gamma 90.00
_cell_formula_units_Z 4
_cell_length_a 13.225(3)
_cell_length_b 6.4726(8)
_cell_length_c 13.867(3)
_cell_measurement_reflns_used 6964
_cell_measurement_temperature 173(2)
_cell_measurement_theta_max 26.27
_cell_measurement_theta_min 3.27
_cell_volume 1177.7(4)
_computing_cell_refinement 'X-AREA (Stoe & Cie, 2001)'
_computing_data_collection 'X-AREA (Stoe & Cie, 2001)'
_computing_data_reduction 'X-AREA (Stoe & Cie, 2001)'
_computing_molecular_graphics
;
Mercury (Macrae <i>et al.</i>, 2008) and XP in SHELXTL-Plus (Sheldrick,
2008)
;
_computing_publication_material 'publCIF (Westrip, 2010)'
_computing_structure_refinement 'SHELXL97 (Sheldrick, 2008)'
_computing_structure_solution 'SHELXS97 (Sheldrick, 2008)'
_diffrn_ambient_temperature 173(2)
_diffrn_measured_fraction_theta_full 0.995
_diffrn_measured_fraction_theta_max 0.978
_diffrn_measurement_device_type 'Stoe IPDS II two-circle-diffractometer'
_diffrn_measurement_method \w
_diffrn_radiation_monochromator 'Genix 3D multilayer optics'
_diffrn_radiation_source 'Genix 3D I\mS microfocus X-ray source'
_diffrn_radiation_type MoK\a
_diffrn_radiation_wavelength 0.71073
_diffrn_reflns_av_R_equivalents 0.1157
_diffrn_reflns_av_sigmaI/netI 0.0840
_diffrn_reflns_limit_h_max 16
_diffrn_reflns_limit_h_min -16
_diffrn_reflns_limit_k_max 7
_diffrn_reflns_limit_k_min -6
_diffrn_reflns_limit_l_max 16
_diffrn_reflns_limit_l_min -16
_diffrn_reflns_number 9319
_diffrn_reflns_theta_full 25.00
_diffrn_reflns_theta_max 26.00
_diffrn_reflns_theta_min 3.27
_diffrn_standards_number 0
_exptl_absorpt_coefficient_mu 0.272
_exptl_absorpt_correction_T_max 0.9681
_exptl_absorpt_correction_T_min 0.9228
_exptl_absorpt_correction_type multi-scan
_exptl_absorpt_process_details '(X-AREA; Stoe & Cie, 2001)'
_exptl_crystal_colour colourless
_exptl_crystal_density_diffrn 1.383
_exptl_crystal_density_method 'not measured'
_exptl_crystal_description needle
_exptl_crystal_F_000 520
_exptl_crystal_size_max 0.30
_exptl_crystal_size_mid 0.18
_exptl_crystal_size_min 0.12
_refine_diff_density_max 0.495
_refine_diff_density_min -0.421
_refine_ls_extinction_method none
_refine_ls_goodness_of_fit_ref 1.115
_refine_ls_hydrogen_treatment mixed
_refine_ls_matrix_type full
_refine_ls_number_parameters 227
_refine_ls_number_reflns 2470
_refine_ls_number_restraints 260
_refine_ls_restrained_S_all 1.166
_refine_ls_R_factor_all 0.1152
_refine_ls_R_factor_gt 0.0766
_refine_ls_shift/su_max 0.000
_refine_ls_shift/su_mean 0.000
_refine_ls_structure_factor_coef Fsqd
_refine_ls_weighting_details 'calc w = 1/[\s^2^(Fo^2^)+(0.0805P)^2^+1.0888P] where P=(Fo^2^+2Fc^2^)/3'
_refine_ls_weighting_scheme calc
_refine_ls_wR_factor_gt 0.1736
_refine_ls_wR_factor_ref 0.1901
_reflns_number_gt 1767
_reflns_number_total 2470
_reflns_threshold_expression I>2\s(I)
_cod_data_source_file eg3147sup1.cif
_cod_data_source_block IIa
_cod_original_sg_symbol_H-M 'P 21/m'
_cod_database_code 2019374

loop_
_symmetry_equiv_pos_as_xyz
'x, y, z'
'-x, y+1/2, -z'
'-x, -y, -z'
'x, -y-1/2, z'

loop_
_atom_site_type_symbol
_atom_site_label
_atom_site_fract_x
_atom_site_fract_y
_atom_site_fract_z
_atom_site_U_iso_or_equiv
_atom_site_adp_type
_atom_site_calc_flag
_atom_site_refinement_flags
_atom_site_occupancy
_atom_site_symmetry_multiplicity
_atom_site_disorder_assembly
_atom_site_disorder_group
N N1A 0.4575(3) 0.2500 0.4657(3) 0.0276(12) Uani d SD 1 2 . .
H H1A 0.521(2) 0.2500 0.457(4) 0.033 Uiso d SD 1 2 . .
C C2A 0.3837(4) 0.2500 0.3902(4) 0.0243(12) Uani d S 1 2 . .
S S21A 0.40863(10) 0.2500 0.27431(9) 0.0307(4) Uani d S 1 2 . .
N N3A 0.2870(3) 0.2500 0.4151(3) 0.0231(10) Uani d SD 1 2 . .
H H3A 0.238(3) 0.2500 0.367(3) 0.028 Uiso d SD 1 2 . .
C C4A 0.2582(4) 0.2500 0.5079(4) 0.0247(12) Uani d S 1 2 . .
O O41A 0.1683(3) 0.2500 0.5203(3) 0.0336(11) Uani d S 1 2 . .
C C5A 0.3443(4) 0.2500 0.5847(3) 0.0250(12) Uani d S 1 2 . .
O O51A 0.3163(3) 0.2500 0.6754(3) 0.0322(10) Uani d S 1 2 . .
C C52A 0.3996(5) 0.2500 0.7525(4) 0.0351(15) Uani d S 1 2 . .
H H5AA 0.3728 0.2500 0.8153 0.053 Uiso calc SR 1 2 . .
H H5AB 0.4413 0.3736 0.7475 0.053 Uiso calc PR 0.50 1 . .
H H5AC 0.4413 0.1264 0.7475 0.053 Uiso calc PR 0.50 1 . .
C C6A 0.4388(4) 0.2500 0.5616(4) 0.0281(13) Uani d S 1 2 . .
H H6A 0.4946 0.2500 0.6119 0.034 Uiso calc SR 1 2 . .
N N1B 0.0340(3) 0.2500 0.0507(3) 0.0271(11) Uani d SD 1 2 . .
H H1B -0.0328(19) 0.2500 0.055(4) 0.033 Uiso d SD 1 2 . .
C C2B 0.1056(4) 0.2500 0.1274(4) 0.0245(12) Uani d S 1 2 . .
S S21B 0.07768(11) 0.2500 0.24316(10) 0.0317(4) Uani d S 1 2 . .
N N3B 0.2032(4) 0.2500 0.1060(3) 0.0271(11) Uani d SD 1 2 . .
H H3B 0.252(3) 0.2500 0.155(3) 0.033 Uiso d SD 1 2 . .
C C4B 0.2344(4) 0.2500 0.0135(4) 0.0262(13) Uani d S 1 2 . .
O O41B 0.3242(3) 0.2500 0.0038(3) 0.0348(11) Uani d S 1 2 . .
C C5B 0.1509(4) 0.2500 -0.0646(4) 0.0262(12) Uani d S 1 2 . .
O O51B 0.1820(3) 0.2500 -0.1534(2) 0.0289(10) Uani d S 1 2 . .
C C52B 0.1029(5) 0.2500 -0.2340(4) 0.0346(15) Uani d S 1 2 . .
H H5BA 0.1334 0.2500 -0.2949 0.052 Uiso calc SR 1 2 . .
H H5BB 0.0606 0.3736 -0.2312 0.052 Uiso calc PR 0.50 1 . .
H H5BC 0.0606 0.1264 -0.2312 0.052 Uiso calc PR 0.50 1 . .
C C6B 0.0548(4) 0.2500 -0.0441(4) 0.0272(13) Uani d S 1 2 . .
H H6B 0.0002 0.2500 -0.0956 0.033 Uiso calc SR 1 2 . .
C C1X 0.7726(6) 0.2500 0.6700(4) 0.0525(19) Uani d SDU 1 2 . .
H H1XA 0.8468 0.2500 0.6866 0.079 Uiso calc SPR 0.668(12) 2 A 1
H H1XB 0.7440 0.1264 0.6971 0.079 Uiso calc PR 0.334(6) 1 A 1
H H1XC 0.7440 0.3736 0.6971 0.079 Uiso calc PR 0.334(6) 1 A 1
H H1XD 0.8268 0.2500 0.7250 0.079 Uiso d SPR 0.332(12) 2 A 2
H H1XE 0.7303 0.1264 0.6729 0.079 Uiso d PR 0.166(6) 1 A 2
H H1XF 0.7303 0.3736 0.6729 0.079 Uiso d PR 0.166(6) 1 A 2
O O21X 0.6582(3) 0.2500 0.5152(3) 0.0462(13) Uani d SDU 1 2 . .
C C31X 0.8023(8) 0.2500 0.4064(4) 0.079(3) Uani d SDU 1 2 . .
H H3XA 0.8652 0.2500 0.3758 0.119 Uiso calc SPR 0.668(12) 2 A 1
H H3XB 0.7623 0.3736 0.3862 0.119 Uiso calc PR 0.334(6) 1 A 1
H H3XC 0.7623 0.1264 0.3862 0.119 Uiso calc PR 0.334(6) 1 A 1
H H3XD 0.8763 0.2500 0.4244 0.119 Uiso d SPR 0.332(12) 2 A 2
H H3XE 0.7822 0.3736 0.3679 0.119 Uiso d PR 0.166(6) 1 A 2
H H3XF 0.7822 0.1264 0.3679 0.119 Uiso d PR 0.166(6) 1 A 2
C C32X 0.9290(4) 0.2500 0.5650(5) 0.053(2) Uani d SDU 1 2 . .
H H4XA 0.9788 0.2500 0.5183 0.079 Uiso calc SPR 0.668(12) 2 A 1
H H4XB 0.9387 0.1264 0.6059 0.079 Uiso calc PR 0.334(6) 1 A 1
H H4XC 0.9387 0.3736 0.6059 0.079 Uiso calc PR 0.334(6) 1 A 1
H H4XD 0.9697 0.2500 0.6292 0.079 Uiso d SPR 0.332(12) 2 A 2
H H4XE 0.9450 0.3736 0.5290 0.079 Uiso d PR 0.166(6) 1 A 2
H H4XF 0.9450 0.1264 0.5290 0.079 Uiso d PR 0.166(6) 1 A 2
C C1Y -0.2416(5) 0.2500 0.1663(4) 0.0428(16) Uani d SDU 1 2 . .
H H1YA -0.3113 0.2500 0.1834 0.064 Uiso calc SPR 0.759(11) 2 B 1
H H1YB -0.2057 0.3736 0.1932 0.064 Uiso calc PR 0.380(6) 1 B 1
H H1YC -0.2057 0.1264 0.1932 0.064 Uiso calc PR 0.380(6) 1 B 1
H H1YD -0.2807 0.2500 0.2219 0.064 Uiso d SPR 0.241(11) 2 B 2
H H1YE -0.1986 0.3736 0.1688 0.064 Uiso d PR 0.120(6) 1 B 2
H H1YF -0.1986 0.1264 0.1688 0.064 Uiso d PR 0.120(6) 1 B 2
O O21Y -0.1696(3) 0.2500 0.0108(3) 0.0442(13) Uani d SDU 1 2 . .
C C31Y -0.3446(5) 0.2500 -0.0982(4) 0.0478(18) Uani d SDU 1 2 . .
H H3YA -0.4167 0.2500 -0.1253 0.072 Uiso calc SPR 0.759(11) 2 B 1
H H3YB -0.3114 0.1264 -0.1202 0.072 Uiso calc PR 0.380(6) 1 B 1
H H3YC -0.3114 0.3736 -0.1202 0.072 Uiso calc PR 0.380(6) 1 B 1
H H3YD -0.4139 0.2500 -0.0800 0.072 Uiso d SPR 0.241(11) 2 B 2
H H3YE -0.3347 0.1264 -0.1367 0.072 Uiso d PR 0.120(6) 1 B 2
H H3YF -0.3347 0.3736 -0.1367 0.072 Uiso d PR 0.120(6) 1 B 2
C C32Y -0.4266(4) 0.2500 0.0601(5) 0.054(2) Uani d SDU 1 2 . .
H H4YA -0.4880 0.2500 0.0126 0.081 Uiso calc SPR 0.759(11) 2 B 1
H H4YB -0.4261 0.3736 0.1009 0.081 Uiso calc PR 0.380(6) 1 B 1
H H4YC -0.4261 0.1264 0.1009 0.081 Uiso calc PR 0.380(6) 1 B 1
H H4YD -0.4517 0.2500 0.1236 0.081 Uiso d SPR 0.241(11) 2 B 2
H H4YE -0.4513 0.1264 0.0237 0.081 Uiso d PR 0.120(6) 1 B 2
H H4YF -0.4513 0.3736 0.0237 0.081 Uiso d PR 0.120(6) 1 B 2
C C2X 0.7460(5) 0.2500 0.5592(5) 0.029(2) Uani d SPDU 0.668(12) 2 A 1
N N3X 0.8280(5) 0.2500 0.5137(5) 0.034(2) Uani d SPDU 0.668(12) 2 A 1
C C2X' 0.7488(6) 0.2500 0.4993(7) 0.030(4) Uani d SPDU 0.332(12) 2 A 2
N N3X' 0.8189(6) 0.2500 0.5769(6) 0.030(4) Uani d SPDU 0.332(12) 2 A 2
C C2Y -0.2447(5) 0.2500 0.0572(4) 0.0291(19) Uani d SPDU 0.759(11) 2 B 1
N N3Y -0.3362(4) 0.2500 0.0089(4) 0.0337(19) Uani d SPDU 0.759(11) 2 B 1
C C2Y' -0.2670(7) 0.2500 -0.0058(7) 0.031(5) Uani d SPDU 0.241(11) 2 B 2
N N3Y' -0.3133(7) 0.2500 0.0739(7) 0.034(5) Uani d SPDU 0.241(11) 2 B 2

loop_
_atom_site_aniso_label
_atom_site_aniso_U_11
_atom_site_aniso_U_22
_atom_site_aniso_U_33
_atom_site_aniso_U_12
_atom_site_aniso_U_13
_atom_site_aniso_U_23
N1A 0.018(2) 0.042(4) 0.023(2) 0.000 0.0026(18) 0.000
C2A 0.024(3) 0.026(3) 0.022(2) 0.000 0.000(2) 0.000
S21A 0.0232(7) 0.0454(11) 0.0232(6) 0.000 0.0021(5) 0.000
N3A 0.016(2) 0.029(3) 0.024(2) 0.000 -0.0014(16) 0.000
C4A 0.023(3) 0.023(3) 0.029(3) 0.000 0.007(2) 0.000
O41A 0.019(2) 0.047(3) 0.035(2) 0.000 0.0035(16) 0.000
C5A 0.026(3) 0.029(4) 0.020(2) 0.000 0.001(2) 0.000
O51A 0.024(2) 0.049(3) 0.0233(17) 0.000 0.0038(15) 0.000
C52A 0.031(3) 0.052(5) 0.021(2) 0.000 -0.003(2) 0.000
C6A 0.026(3) 0.030(4) 0.026(3) 0.000 -0.002(2) 0.000
N1B 0.016(2) 0.033(3) 0.032(2) 0.000 0.0048(19) 0.000
C2B 0.022(3) 0.020(3) 0.030(3) 0.000 -0.002(2) 0.000
S21B 0.0230(7) 0.0439(11) 0.0277(7) 0.000 0.0014(5) 0.000
N3B 0.023(2) 0.031(3) 0.027(2) 0.000 -0.0011(18) 0.000
C4B 0.023(3) 0.026(4) 0.029(3) 0.000 0.002(2) 0.000
O41B 0.021(2) 0.042(3) 0.041(2) 0.000 0.0005(17) 0.000
C5B 0.025(3) 0.025(3) 0.028(3) 0.000 0.003(2) 0.000
O51B 0.0225(19) 0.042(3) 0.0217(17) 0.000 0.0019(14) 0.000
C52B 0.029(3) 0.046(5) 0.027(3) 0.000 -0.002(2) 0.000
C6B 0.020(3) 0.032(4) 0.028(3) 0.000 -0.004(2) 0.000
C1X 0.088(6) 0.036(4) 0.034(3) 0.000 0.012(3) 0.000
O21X 0.022(2) 0.052(4) 0.061(3) 0.000 -0.0101(19) 0.000
C31X 0.160(9) 0.050(6) 0.030(3) 0.000 0.020(4) 0.000
C32X 0.025(3) 0.070(6) 0.062(4) 0.000 -0.002(3) 0.000
C1Y 0.059(4) 0.032(4) 0.035(3) 0.000 -0.002(3) 0.000
O21Y 0.020(2) 0.058(4) 0.055(3) 0.000 0.0060(18) 0.000
C31Y 0.046(4) 0.057(5) 0.035(3) 0.000 -0.015(3) 0.000
C32Y 0.028(3) 0.070(6) 0.067(4) 0.000 0.016(3) 0.000
C2X 0.021(4) 0.022(5) 0.044(5) 0.000 -0.004(4) 0.000
N3X 0.025(4) 0.039(5) 0.036(4) 0.000 -0.003(3) 0.000
C2X' 0.030(6) 0.022(10) 0.035(6) 0.000 -0.005(6) 0.000
N3X' 0.031(6) 0.030(9) 0.028(6) 0.000 -0.006(5) 0.000
C2Y 0.025(4) 0.029(5) 0.032(4) 0.000 -0.002(3) 0.000
N3Y 0.018(3) 0.038(5) 0.045(4) 0.000 0.003(3) 0.000
C2Y' 0.022(7) 0.036(13) 0.034(7) 0.000 0.001(6) 0.000
N3Y' 0.025(7) 0.041(12) 0.037(7) 0.000 0.006(6) 0.000

loop_
_atom_type_symbol
_atom_type_description
_atom_type_scat_dispersion_real
_atom_type_scat_dispersion_imag
_atom_type_scat_source
C C 0.0033 0.0016 'International Tables Vol C Tables 4.2.6.8 and 6.1.1.4'
H H 0.0000 0.0000 'International Tables Vol C Tables 4.2.6.8 and 6.1.1.4'
N N 0.0061 0.0033 'International Tables Vol C Tables 4.2.6.8 and 6.1.1.4'
O O 0.0106 0.0060 'International Tables Vol C Tables 4.2.6.8 and 6.1.1.4'
S S 0.1246 0.1234 'International Tables Vol C Tables 4.2.6.8 and 6.1.1.4'

loop_
_geom_angle_atom_site_label_1
_geom_angle_atom_site_label_2
_geom_angle_atom_site_label_3
_geom_angle
C2A N1A C6A 123.5(5)
C2A N1A H1A 121(4)
C6A N1A H1A 115(4)
N1A C2A N3A 114.6(4)
N1A C2A S21A 122.5(4)
N3A C2A S21A 122.9(4)
C2A N3A C4A 127.5(5)
C2A N3A H3A 116(4)
C4A N3A H3A 116(4)
O41A C4A N3A 121.0(5)
O41A C4A C5A 125.6(5)
N3A C4A C5A 113.5(4)
C6A C5A O51A 126.7(5)
C6A C5A C4A 119.8(5)
O51A C5A C4A 113.5(4)
C5A O51A C52A 114.8(4)
O51A C52A H5AA 109.5
O51A C52A H5AB 109.5
H5AA C52A H5AB 109.5
O51A C52A H5AC 109.5
H5AA C52A H5AC 109.5
H5AB C52A H5AC 109.5
C5A C6A N1A 121.1(5)
C5A C6A H6A 119.4
N1A C6A H6A 119.4
C2B N1B C6B 123.8(5)
C2B N1B H1B 124(4)
C6B N1B H1B 112(4)
N1B C2B N3B 115.1(4)
N1B C2B S21B 122.7(4)
N3B C2B S21B 122.2(4)
C2B N3B C4B 126.7(5)
C2B N3B H3B 117(4)
C4B N3B H3B 116(4)
O41B C4B N3B 120.5(5)
O41B C4B C5B 125.7(5)
N3B C4B C5B 113.7(5)
C6B C5B O51B 127.0(5)
C6B C5B C4B 119.9(5)
O51B C5B C4B 113.1(5)
C5B O51B C52B 115.9(4)
O51B C52B H5BA 109.5
O51B C52B H5BB 109.5
H5BA C52B H5BB 109.5
O51B C52B H5BC 109.5
H5BA C52B H5BC 109.5
H5BB C52B H5BC 109.5
C5B C6B N1B 120.8(5)
C5B C6B H6B 119.6
N1B C6B H6B 119.6
C2X C1X H1XA 109.5
C2X C1X H1XB 109.5
H1XA C1X H1XB 109.5
C2X C1X H1XC 109.5
H1XA C1X H1XC 109.5
H1XB C1X H1XC 109.5
N3X' C1X H1XD 109.5
N3X' C1X H1XE 109.5
H1XD C1X H1XE 109.5
N3X' C1X H1XF 109.5
H1XD C1X H1XF 109.5
H1XE C1X H1XF 109.5
N3X C31X H3XA 109.5
N3X C31X H3XB 109.5
H3XA C31X H3XB 109.5
N3X C31X H3XC 109.5
H3XA C31X H3XC 109.5
H3XB C31X H3XC 109.5
C2X' C31X H3XD 109.5
C2X' C31X H3XE 109.5
H3XD C31X H3XE 109.5
C2X' C31X H3XF 109.5
H3XD C31X H3XF 109.5
H3XE C31X H3XF 109.5
N3X C32X H4XA 109.5
N3X C32X H4XB 109.5
H4XA C32X H4XB 109.5
N3X C32X H4XC 109.5
H4XA C32X H4XC 109.5
H4XB C32X H4XC 109.5
N3X' C32X H4XD 109.5
N3X' C32X H4XE 109.5
H4XD C32X H4XE 109.5
N3X' C32X H4XF 109.5
H4XD C32X H4XF 109.5
H4XE C32X H4XF 109.5
C2Y C1Y H1YA 109.5
C2Y C1Y H1YB 109.5
H1YA C1Y H1YB 109.5
C2Y C1Y H1YC 109.5
H1YA C1Y H1YC 109.5
H1YB C1Y H1YC 109.5
N3Y' C1Y H1YD 109.5
N3Y' C1Y H1YE 109.5
H1YD C1Y H1YE 109.5
N3Y' C1Y H1YF 109.5
H1YD C1Y H1YF 109.5
H1YE C1Y H1YF 109.5
N3Y C31Y H3YA 109.5
N3Y C31Y H3YB 109.5
H3YA C31Y H3YB 109.5
N3Y C31Y H3YC 109.5
H3YA C31Y H3YC 109.5
H3YB C31Y H3YC 109.5
C2Y' C31Y H3YD 109.5
C2Y' C31Y H3YE 109.5
H3YD C31Y H3YE 109.5
C2Y' C31Y H3YF 109.5
H3YD C31Y H3YF 109.5
H3YE C31Y H3YF 109.5
N3Y C32Y H4YA 109.5
N3Y C32Y H4YB 109.5
H4YA C32Y H4YB 109.5
N3Y C32Y H4YC 109.5
H4YA C32Y H4YC 109.5
H4YB C32Y H4YC 109.5
N3Y' C32Y H4YD 109.5
N3Y' C32Y H4YE 109.5
H4YD C32Y H4YE 109.5
N3Y' C32Y H4YF 109.5
H4YD C32Y H4YF 109.5
H4YE C32Y H4YF 109.5
O21X C2X N3X 122.6(6)
O21X C2X C1X 125.1(6)
N3X C2X C1X 112.3(6)
C2X N3X C32X 122.2(6)
C2X N3X C31X 112.3(6)
C32X N3X C31X 125.5(6)
O21X C2X' N3X' 116.5(8)
O21X C2X' C31X 134.2(9)
N3X' C2X' C31X 109.3(7)
C2X' N3X' C32X 120.2(7)
C2X' N3X' C1X 112.3(7)
C32X N3X' C1X 127.5(7)
O21Y C2Y N3Y 118.7(5)
O21Y C2Y C1Y 126.4(5)
N3Y C2Y C1Y 114.9(5)
C2Y N3Y C32Y 120.7(6)
C2Y N3Y C31Y 117.6(5)
C32Y N3Y C31Y 121.6(5)
O21Y C2Y' N3Y' 114.1(8)
O21Y C2Y' C31Y 134.5(9)
N3Y' C2Y' C31Y 111.3(7)
C2Y' N3Y' C32Y 117.0(7)
C2Y' N3Y' C1Y 113.8(7)
C32Y N3Y' C1Y 129.1(8)

loop_
_geom_bond_atom_site_label_1
_geom_bond_atom_site_label_2
_geom_bond_distance
N1A C2A 1.339(7)
N1A C6A 1.383(7)
N1A H1A 0.86(2)
C2A N3A 1.366(7)
C2A S21A 1.680(5)
N3A C4A 1.387(6)
N3A H3A 0.87(2)
C4A O41A 1.222(6)
C4A C5A 1.458(8)
C5A C6A 1.329(8)
C5A O51A 1.355(6)
O51A C52A 1.437(7)
C52A H5AA 0.9800
C52A H5AB 0.9800
C52A H5AC 0.9800
C6A H6A 0.9500
N1B C2B 1.334(7)
N1B C6B 1.376(7)
N1B H1B 0.89(2)
C2B N3B 1.360(7)
C2B S21B 1.691(5)
N3B C4B 1.396(7)
N3B H3B 0.87(2)
C4B O41B 1.212(6)
C4B C5B 1.447(8)
C5B C6B 1.336(7)
C5B O51B 1.346(6)
O51B C52B 1.433(7)
C52B H5BA 0.9800
C52B H5BB 0.9800
C52B H5BC 0.9800
C6B H6B 0.9500
C1X N3X' 1.495(8)
C1X C2X 1.532(7)
C1X H1XA 0.9800
C1X H1XB 0.9800
C1X H1XC 0.9800
C1X H1XD 0.9800
C1X H1XE 0.9799
C1X H1XF 0.9799
O21X C2X 1.243(7)
O21X C2X' 1.246(8)
C31X N3X 1.485(7)
C31X C2X' 1.546(8)
C31X H3XA 0.9800
C31X H3XB 0.9800
C31X H3XC 0.9800
C31X H3XD 0.9800
C31X H3XE 0.9800
C31X H3XF 0.9800
C32X N3X 1.433(7)
C32X N3X' 1.486(8)
C32X H4XA 0.9800
C32X H4XB 0.9800
C32X H4XC 0.9800
C32X H4XD 0.9801
C32X H4XE 0.9800
C32X H4XF 0.9800
C1Y N3Y' 1.497(9)
C1Y C2Y 1.508(7)
C1Y H1YA 0.9800
C1Y H1YB 0.9800
C1Y H1YC 0.9800
C1Y H1YD 0.9801
C1Y H1YE 0.9800
C1Y H1YF 0.9800
O21Y C2Y 1.249(6)
O21Y C2Y' 1.280(8)
C31Y N3Y 1.476(7)
C31Y C2Y' 1.538(8)
C31Y H3YA 0.9800
C31Y H3YB 0.9800
C31Y H3YC 0.9800
C31Y H3YD 0.9799
C31Y H3YE 0.9800
C31Y H3YF 0.9800
C32Y N3Y 1.463(6)
C32Y N3Y' 1.486(8)
C32Y H4YA 0.9800
C32Y H4YB 0.9800
C32Y H4YC 0.9800
C32Y H4YD 0.9800
C32Y H4YE 0.9800
C32Y H4YF 0.9800
C2X N3X 1.321(7)
C2X' N3X' 1.329(9)
C2Y N3Y 1.309(7)
C2Y' N3Y' 1.328(9)

loop_
_geom_hbond_atom_site_label_D
_geom_hbond_atom_site_label_H
_geom_hbond_atom_site_label_A
_geom_hbond_distance_DH
_geom_hbond_distance_HA
_geom_hbond_distance_DA
_geom_hbond_angle_DHA
N1A H1A O21X 0.86(2) 1.89(4) 2.658(6) 147(6)
N3A H3A S21B 0.87(2) 2.55(2) 3.420(5) 172(5)
N1B H1B O21Y 0.89(2) 1.84(3) 2.681(6) 157(6)
N3B H3B S21A 0.87(2) 2.49(2) 3.354(5) 171(5)

loop_
_geom_torsion_atom_site_label_1
_geom_torsion_atom_site_label_2
_geom_torsion_atom_site_label_3
_geom_torsion_atom_site_label_4
_geom_torsion
C6A N1A C2A N3A 0.0000(10)
C6A N1A C2A S21A 180.0
N1A C2A N3A C4A 0.0000(10)
S21A C2A N3A C4A 180.0
C2A N3A C4A O41A 180.0
C2A N3A C4A C5A 0.0000(10)
O41A C4A C5A C6A 180.0000(10)
N3A C4A C5A C6A 0.0000(10)
O41A C4A C5A O51A 0.0000(10)
N3A C4A C5A O51A 180.0
C6A C5A O51A C52A 0.000(2)
C4A C5A O51A C52A 180.0000(10)
O51A C5A C6A N1A 180.0000(10)
C4A C5A C6A N1A 0.000(2)
C2A N1A C6A C5A 0.0000(10)
C6B N1B C2B N3B 0.0
C6B N1B C2B S21B 180.0
N1B C2B N3B C4B 0.0
S21B C2B N3B C4B 180.0
C2B N3B C4B O41B 180.0
C2B N3B C4B C5B 0.0
O41B C4B C5B C6B 180.0
N3B C4B C5B C6B 0.0
O41B C4B C5B O51B 0.0
N3B C4B C5B O51B 180.0
C6B C5B O51B C52B 0.0
C4B C5B O51B C52B 180.0
O51B C5B C6B N1B 180.0
C4B C5B C6B N1B 0.0
C2B N1B C6B C5B 0.0
C2X' O21X C2X N3X 0.000(2)
C2X' O21X C2X C1X 180.000(2)
N3X' C1X C2X O21X 180.000(3)
N3X' C1X C2X N3X 0.000(2)
O21X C2X N3X C32X 180.000(2)
C1X C2X N3X C32X 0.000(2)
O21X C2X N3X C31X 0.000(2)
C1X C2X N3X C31X 180.0000(10)
N3X' C32X N3X C2X 0.000(2)
N3X' C32X N3X C31X 180.000(2)
C2X' C31X N3X C2X 0.000(2)
C2X' C31X N3X C32X 180.000(2)
C2X O21X C2X' N3X' 0.000(3)
C2X O21X C2X' C31X 180.000(4)
N3X C31X C2X' O21X 180.000(3)
N3X C31X C2X' N3X' 0.000(3)
O21X C2X' N3X' C32X 180.000(2)
C31X C2X' N3X' C32X 0.0000(10)
O21X C2X' N3X' C1X 0.000(2)
C31X C2X' N3X' C1X 180.0000(10)
N3X C32X N3X' C2X' 0.000(2)
N3X C32X N3X' C1X 180.000(3)
C2X C1X N3X' C2X' 0.000(3)
C2X C1X N3X' C32X 180.000(3)
C2Y' O21Y C2Y N3Y 0.0
C2Y' O21Y C2Y C1Y 180.0
N3Y' C1Y C2Y O21Y 180.0
N3Y' C1Y C2Y N3Y 0.0
O21Y C2Y N3Y C32Y 180.0
C1Y C2Y N3Y C32Y 0.0
O21Y C2Y N3Y C31Y 0.0
C1Y C2Y N3Y C31Y 180.0
N3Y' C32Y N3Y C2Y 0.0
N3Y' C32Y N3Y C31Y 180.0
C2Y' C31Y N3Y C2Y 0.0
C2Y' C31Y N3Y C32Y 180.0
C2Y O21Y C2Y' N3Y' 0.0
C2Y O21Y C2Y' C31Y 180.0
N3Y C31Y C2Y' O21Y 180.0
N3Y C31Y C2Y' N3Y' 0.0
O21Y C2Y' N3Y' C32Y 180.0
C31Y C2Y' N3Y' C32Y 0.0
O21Y C2Y' N3Y' C1Y 0.0
C31Y C2Y' N3Y' C1Y 180.0
N3Y C32Y N3Y' C2Y' 0.0
N3Y C32Y N3Y' C1Y 180.0
C2Y C1Y N3Y' C2Y' 0.0
C2Y C1Y N3Y' C32Y 180.0
